data_4319862
loop_
_publ_author_name
'Andrew J. Toner'
'Bruno Donnadieu'
'Sylviane Sabo-Etienne'
'Bruno Chaudret'
'Xavier Sava'
'Fran\,cois Mathey'
'Pascal Le Floch'

_publ_contact_author ' Sylviane Sabo-Etienne '
_publ_section_title
;
 Preparation and Characterization of Ruthenium(II) Monophosphaferrocene
 Complexes. Reactivity, Dynamic Solution Behavior, and X-ray Structure of
 [RuH2(\h2-H2)(PCy3)2(2-phenyl-3,4-dimethylphosphaferrocene)]
;
_journal_name_full 'Inorganic Chemistry'
_journal_page_first 3034
_journal_page_last 3038
_journal_paper_doi 10.1021/ic001404v
_journal_volume 40
_journal_year 2001
_chemical_formula_sum 'C57 H95.5 Fe P3 Ru'
_chemical_formula_weight 1030.66
_space_group_IT_number 14
_symmetry_cell_setting monoclinic
_symmetry_space_group_name_Hall '-P 2yn'
_symmetry_space_group_name_H-M 'P 1 21/n 1'
_atom_sites_solution_hydrogens geom
_atom_sites_solution_primary direct
_atom_sites_solution_secondary difmap
_audit_creation_method SHELXL-97
_cell_angle_alpha 90.00
_cell_angle_beta 94.636(14)
_cell_angle_gamma 90.00
_cell_formula_units_Z 4
_cell_length_a 12.2591(14)
_cell_length_b 13.7902(13)
_cell_length_c 34.848(4)
_cell_measurement_reflns_used 5000
_cell_measurement_temperature 140(2)
_cell_volume 5872.0(11)
_computing_cell_refinement
;
Stoe and Cie (1996) IPDS Manual. Version 2.75
 Stoe and Cie, Darmstadt, Germany
;
_computing_data_collection
;
Stoe and Cie (1996) IPDS Manual. Version 2.75
Stoe and Cie, Darmstadt, Germany
;
_computing_data_reduction
;
Stoe and Cie (1996) IPDS Manual. Version 2.75
Stoe and Cie, Darmstadt, Germany
;
_computing_molecular_graphics
;
Zsolnai,L.(1997). ZORTEP.Molecular Graphics 
Program.University of Heidelberg, Germany
;
_computing_publication_material 'SHELXL-97 (Sheldrick, 1997)'
_computing_structure_refinement 'SHELXL-97 (Sheldrick, 1997)'
_computing_structure_solution
;
Altomare, A., Cascarano, G., Giacovazzo G., 
Guagliardi A., Burla M.C., Polidori, G.  & Camalli, M. (1994) SIR92 - a 
program for automatic solution of crystal structures by direct methods.
J. Appl. Cryst. (27), 435
;
_diffrn_ambient_temperature 140(2)
_diffrn_detector_area_resol_mean '2.9 - 48.4'
_diffrn_measured_fraction_theta_full 0.948
_diffrn_measured_fraction_theta_max 0.948
_diffrn_measurement_device_type
;
Stoe and Cie (1996) IPDS Manual. Version 2.75. 
Stoe and Cie, Darmstadt, Germany
;
_diffrn_radiation_monochromator graphite
_diffrn_radiation_source 'fine-focus sealed tube'
_diffrn_radiation_type MoK\?
_diffrn_radiation_wavelength 0.71073
_diffrn_reflns_av_R_equivalents 0.0599
_diffrn_reflns_av_sigmaI/netI 0.0421
_diffrn_reflns_limit_h_max 14
_diffrn_reflns_limit_h_min -14
_diffrn_reflns_limit_k_max 15
_diffrn_reflns_limit_k_min -15
_diffrn_reflns_limit_l_max 39
_diffrn_reflns_limit_l_min -40
_diffrn_reflns_number 36440
_diffrn_reflns_theta_full 24.21
_diffrn_reflns_theta_max 24.21
_diffrn_reflns_theta_min 1.89
_diffrn_standards_number 200
_exptl_absorpt_coefficient_mu 0.618
_exptl_absorpt_correction_T_max 0.88
_exptl_absorpt_correction_T_min 0.59
_exptl_absorpt_correction_type Numericals
_exptl_absorpt_process_details
;
Facies of crystal was determined by 
indexation of faces of crystal, theses numericals corrections have been 
optimized by using a set of symmetry equivalent reflections selected with the 
criterion [I>3((I)] such that all directions of the reciprocal space are 
equally represented.
;
_exptl_crystal_colour yellow
_exptl_crystal_density_diffrn 1.166
_exptl_crystal_density_meas ?
_exptl_crystal_density_method 'not measured'
_exptl_crystal_description plate
_exptl_crystal_F_000 2210
_exptl_crystal_size_max 0.5
_exptl_crystal_size_mid 0.3
_exptl_crystal_size_min 0.08
_refine_diff_density_max 0.755
_refine_diff_density_min -0.400
_refine_diff_density_rms 0.088
_refine_ls_extinction_method none
_refine_ls_goodness_of_fit_ref 1.025
_refine_ls_hydrogen_treatment mixed
_refine_ls_matrix_type full
_refine_ls_number_parameters 620
_refine_ls_number_reflns 8961
_refine_ls_number_restraints 80
_refine_ls_restrained_S_all 1.030
_refine_ls_R_factor_all 0.0620
_refine_ls_R_factor_gt 0.0439
_refine_ls_shift/su_max 0.013
_refine_ls_shift/su_mean 0.000
_refine_ls_structure_factor_coef Fsqd
_refine_ls_weighting_details 'calc w=1/[\s^2^(Fo^2^)+(0.0824P)^2^+2.5201P] where P=(Fo^2^+2Fc^2^)/3'
_refine_ls_weighting_scheme calc
_refine_ls_wR_factor_gt 0.1136
_refine_ls_wR_factor_ref 0.1273
_reflns_number_gt 6899
_reflns_number_total 8961
_reflns_threshold_expression >2\s(I)
_cod_data_source_file ic001404v.cif
_cod_data_source_block C57H95.50FeP3Ru
_cod_depositor_comments
;
The following automatic conversions were performed:

'_exptl_crystal_density_meas' value 'none' was changed to '?' - the
value is perceived as not measured.

Automatic conversion script
Id: cif_fix_values 3008 2015-01-20 13:52:24Z robertas 
;
_cod_original_sg_symbol_H-M 'P 1 21/c 1'
_cod_original_formula_sum 'C57 H95.50 Fe P3 Ru'
_cod_database_code 4319862
_cell_measurement_2theta_min 3.7
_cell_measurement_2theta_max 48.3

loop_
_symmetry_equiv_pos_as_xyz
'x, y, z'
'-x+1/2, y+1/2, -z+1/2'
'-x, -y, -z'
'x-1/2, -y-1/2, z-1/2'

loop_
_atom_site_label
_atom_site_type_symbol
_atom_site_fract_x
_atom_site_fract_y
_atom_site_fract_z
_atom_site_U_iso_or_equiv
_atom_site_adp_type
_atom_site_occupancy
_atom_site_symmetry_multiplicity
_atom_site_calc_flag
_atom_site_refinement_flags
_atom_site_disorder_assembly
_atom_site_disorder_group
Ru1 Ru 0.65435(2) 0.000513(19) 0.115916(8) 0.01961(11) Uani 1 1 d D . .
Fe1 Fe 0.54381(4) -0.15996(4) 0.217767(16) 0.02696(15) Uani 1 1 d . . .
P1 P 0.84460(7) -0.00355(6) 0.11873(2) 0.0189(2) Uani 1 1 d . . .
P2 P 0.48355(8) 0.07321(7) 0.10404(3) 0.0218(2) Uani 1 1 d . . .
P3 P 0.63865(8) -0.08096(7) 0.17212(3) 0.0226(2) Uani 1 1 d . . .
C1 C 0.6749(3) -0.2004(3) 0.18723(11) 0.0279(8) Uani 1 1 d . . .
C2 C 0.7020(3) -0.2066(3) 0.22783(12) 0.0344(10) Uani 1 1 d . . .
C3 C 0.6873(4) -0.1174(3) 0.24661(11) 0.0358(10) Uani 1 1 d . . .
C4 C 0.6509(3) -0.0438(3) 0.22027(11) 0.0318(9) Uani 1 1 d . . .
H41 H 0.6345 0.0202 0.2281 0.038 Uiso 1 1 calc R . .
C5 C 0.3927(4) -0.2073(4) 0.19579(15) 0.0497(13) Uani 1 1 d . . .
H51 H 0.3708 -0.2171 0.1693 0.060 Uiso 1 1 calc R . .
C6 C 0.4389(4) -0.2755(4) 0.2196(2) 0.0592(15) Uani 1 1 d . . .
H61 H 0.4545 -0.3403 0.2126 0.071 Uiso 1 1 calc R . .
C7 C 0.4596(4) -0.2361(5) 0.25561(18) 0.070(2) Uani 1 1 d . . .
H71 H 0.4918 -0.2685 0.2778 0.084 Uiso 1 1 calc R . .
C8 C 0.4240(5) -0.1374(6) 0.25374(19) 0.079(2) Uani 1 1 d . . .
H81 H 0.4276 -0.0915 0.2741 0.095 Uiso 1 1 calc R . .
C9 C 0.3819(4) -0.1224(4) 0.21498(17) 0.0519(14) Uani 1 1 d . . .
H91 H 0.3519 -0.0638 0.2044 0.062 Uiso 1 1 calc R . .
C11 C 0.6809(4) -0.2806(3) 0.15913(14) 0.0408(11) Uani 1 1 d . . .
C12 C 0.5995(5) -0.2931(3) 0.12931(15) 0.0538(14) Uani 1 1 d . . .
H12 H 0.5359 -0.2535 0.1284 0.065 Uiso 1 1 calc R . .
C13 C 0.6095(7) -0.3624(5) 0.1010(2) 0.087(2) Uani 1 1 d . . .
H13 H 0.5532 -0.3693 0.0808 0.105 Uiso 1 1 calc R . .
C14 C 0.7004(10) -0.4212(5) 0.1019(3) 0.107(4) Uani 1 1 d . . .
H14 H 0.7076 -0.4682 0.0823 0.129 Uiso 1 1 calc R . .
C15 C 0.7792(8) -0.4113(4) 0.1309(3) 0.100(3) Uani 1 1 d . . .
H15 H 0.8407 -0.4534 0.1320 0.120 Uiso 1 1 calc R . .
C16 C 0.7731(5) -0.3403(3) 0.15988(18) 0.0629(17) Uani 1 1 d . . .
H16 H 0.8308 -0.3333 0.1796 0.075 Uiso 1 1 calc R . .
C21 C 0.7382(4) -0.2979(4) 0.24876(15) 0.0506(13) Uani 1 1 d . . .
H21A H 0.7093 -0.3543 0.2342 0.076 Uiso 1 1 calc R . .
H21B H 0.7106 -0.2980 0.2744 0.076 Uiso 1 1 calc R . .
H21C H 0.8184 -0.3007 0.2513 0.076 Uiso 1 1 calc R . .
C31 C 0.7078(5) -0.1001(4) 0.28918(13) 0.0582(15) Uani 1 1 d . . .
H31A H 0.6906 -0.1591 0.3032 0.087 Uiso 1 1 calc R . .
H31B H 0.6612 -0.0469 0.2968 0.087 Uiso 1 1 calc R . .
H31C H 0.7848 -0.0831 0.2953 0.087 Uiso 1 1 calc R . .
C111 C 0.9009(3) 0.1174(3) 0.10574(10) 0.0232(8) Uani 1 1 d . . .
H111 H 0.8647 0.1317 0.0796 0.028 Uiso 1 1 calc R . .
C112 C 0.8679(3) 0.2023(3) 0.13079(11) 0.0284(9) Uani 1 1 d . . .
H11A H 0.7886 0.1983 0.1342 0.034 Uiso 1 1 calc R . .
H11B H 0.9080 0.1977 0.1565 0.034 Uiso 1 1 calc R . .
C113 C 0.8931(4) 0.2996(3) 0.11244(12) 0.0341(10) Uani 1 1 d . . .
H11C H 0.8494 0.3061 0.0874 0.041 Uiso 1 1 calc R . .
H11D H 0.8724 0.3531 0.1294 0.041 Uiso 1 1 calc R . .
C114 C 1.0146(4) 0.3070(3) 0.10626(12) 0.0373(10) Uani 1 1 d . . .
H11E H 1.0288 0.3685 0.0929 0.045 Uiso 1 1 calc R . .
H11F H 1.0579 0.3074 0.1315 0.045 Uiso 1 1 calc R . .
C115 C 1.0493(3) 0.2223(3) 0.08250(12) 0.0344(9) Uani 1 1 d . . .
H11G H 1.1291 0.2261 0.0800 0.041 Uiso 1 1 calc R . .
H11H H 1.0116 0.2262 0.0563 0.041 Uiso 1 1 calc R . .
C116 C 1.0224(3) 0.1249(3) 0.10077(12) 0.0303(9) Uani 1 1 d . . .
H11I H 1.0446 0.0712 0.0842 0.036 Uiso 1 1 calc R . .
H11J H 1.0642 0.1187 0.1262 0.036 Uiso 1 1 calc R . .
C121 C 0.9053(3) -0.0838(3) 0.08342(10) 0.0219(8) Uani 1 1 d . . .
H121 H 0.9866 -0.0758 0.0872 0.026 Uiso 1 1 calc R . .
C122 C 0.8706(3) -0.0576(3) 0.04164(10) 0.0247(8) Uani 1 1 d . . .
H12A H 0.8900 0.0108 0.0369 0.030 Uiso 1 1 calc R . .
H12B H 0.7902 -0.0642 0.0370 0.030 Uiso 1 1 calc R . .
C123 C 0.9266(4) -0.1234(3) 0.01376(11) 0.0369(10) Uani 1 1 d . . .
H12C H 0.8996 -0.1073 -0.0130 0.044 Uiso 1 1 calc R . .
H12D H 1.0065 -0.1117 0.0166 0.044 Uiso 1 1 calc R . .
C124 C 0.9039(4) -0.2299(3) 0.02154(13) 0.0442(11) Uani 1 1 d . . .
H12E H 0.8249 -0.2432 0.0158 0.053 Uiso 1 1 calc R . .
H12F H 0.9450 -0.2708 0.0044 0.053 Uiso 1 1 calc R . .
C125 C 0.9373(4) -0.2558(3) 0.06320(11) 0.0353(10) Uani 1 1 d . . .
H12G H 1.0176 -0.2487 0.0682 0.042 Uiso 1 1 calc R . .
H12H H 0.9183 -0.3243 0.0679 0.042 Uiso 1 1 calc R . .
C126 C 0.8802(3) -0.1908(3) 0.09065(11) 0.0276(8) Uani 1 1 d . . .
H12I H 0.9050 -0.2078 0.1176 0.033 Uiso 1 1 calc R . .
H12J H 0.8001 -0.2015 0.0870 0.033 Uiso 1 1 calc R . .
C131 C 0.9208(3) -0.0467(3) 0.16424(10) 0.0229(8) Uani 1 1 d . . .
H131 H 0.8815 -0.1066 0.1716 0.027 Uiso 1 1 calc R . .
C132 C 0.9112(3) 0.0234(3) 0.19764(11) 0.0271(8) Uani 1 1 d . . .
H13A H 0.9547 0.0824 0.1934 0.032 Uiso 1 1 calc R . .
H13B H 0.8338 0.0430 0.1986 0.032 Uiso 1 1 calc R . .
C133 C 0.9518(4) -0.0229(3) 0.23573(11) 0.0319(9) Uani 1 1 d . . .
H13C H 0.9448 0.0241 0.2569 0.038 Uiso 1 1 calc R . .
H13D H 0.9061 -0.0801 0.2406 0.038 Uiso 1 1 calc R . .
C134 C 1.0702(3) -0.0537(3) 0.23514(11) 0.0347(9) Uani 1 1 d . . .
H13E H 1.0943 -0.0863 0.2597 0.042 Uiso 1 1 calc R . .
H13F H 1.1168 0.0042 0.2325 0.042 Uiso 1 1 calc R . .
C135 C 1.0830(3) -0.1224(3) 0.20170(11) 0.0346(9) Uani 1 1 d . . .
H13G H 1.0419 -0.1829 0.2058 0.041 Uiso 1 1 calc R . .
H13H H 1.1613 -0.1396 0.2010 0.041 Uiso 1 1 calc R . .
C136 C 1.0414(3) -0.0775(3) 0.16311(11) 0.0304(9) Uani 1 1 d . . .
H13I H 1.0479 -0.1252 0.1422 0.036 Uiso 1 1 calc R . .
H13J H 1.0865 -0.0202 0.1578 0.036 Uiso 1 1 calc R . .
C211 C 0.4871(3) 0.1770(3) 0.06998(11) 0.0280(8) Uani 1 1 d . . .
H211 H 0.5140 0.1478 0.0462 0.034 Uiso 1 1 calc R . .
C212 C 0.3801(4) 0.2269(3) 0.05579(15) 0.0468(12) Uani 1 1 d . . .
H21D H 0.3527 0.2657 0.0769 0.056 Uiso 1 1 calc R . .
H21E H 0.3242 0.1775 0.0478 0.056 Uiso 1 1 calc R . .
C213 C 0.3995(5) 0.2933(4) 0.02155(19) 0.0676(17) Uani 1 1 d . . .
H21F H 0.4238 0.2538 0.0001 0.081 Uiso 1 1 calc R . .
H21G H 0.3301 0.3257 0.0125 0.081 Uiso 1 1 calc R . .
C214 C 0.4864(5) 0.3701(4) 0.03306(17) 0.0579(14) Uani 1 1 d . . .
H21H H 0.5004 0.4098 0.0103 0.070 Uiso 1 1 calc R . .
H21I H 0.4592 0.4136 0.0528 0.070 Uiso 1 1 calc R . .
C215 C 0.5919(4) 0.3223(3) 0.04896(14) 0.0443(11) Uani 1 1 d . . .
H21J H 0.6452 0.3730 0.0579 0.053 Uiso 1 1 calc R . .
H21K H 0.6236 0.2852 0.0282 0.053 Uiso 1 1 calc R . .
C216 C 0.5728(4) 0.2545(3) 0.08223(13) 0.0369(10) Uani 1 1 d . . .
H21L H 0.5476 0.2926 0.1039 0.044 Uiso 1 1 calc R . .
H21M H 0.6426 0.2225 0.0912 0.044 Uiso 1 1 calc R . .
C221 C 0.4211(3) 0.1127(3) 0.14874(11) 0.0269(8) Uani 1 1 d . . .
H221 H 0.4241 0.0539 0.1656 0.032 Uiso 1 1 calc R . .
C222 C 0.3007(3) 0.1431(4) 0.14544(13) 0.0402(11) Uani 1 1 d . . .
H22A H 0.2925 0.2051 0.1312 0.048 Uiso 1 1 calc R . .
H22B H 0.2566 0.0933 0.1307 0.048 Uiso 1 1 calc R . .
C223 C 0.2582(4) 0.1552(4) 0.18520(13) 0.0421(11) Uani 1 1 d . . .
H22C H 0.1809 0.1766 0.1822 0.051 Uiso 1 1 calc R . .
H22D H 0.2609 0.0919 0.1986 0.051 Uiso 1 1 calc R . .
C224 C 0.3246(4) 0.2281(3) 0.20924(13) 0.0408(11) Uani 1 1 d . . .
H22E H 0.2987 0.2305 0.2354 0.049 Uiso 1 1 calc R . .
H22F H 0.3148 0.2933 0.1975 0.049 Uiso 1 1 calc R . .
C225 C 0.4459(4) 0.2007(4) 0.21194(13) 0.0433(11) Uani 1 1 d . . .
H22G H 0.4566 0.1391 0.2264 0.052 Uiso 1 1 calc R . .
H22H H 0.4889 0.2516 0.2263 0.052 Uiso 1 1 calc R . .
C226 C 0.4874(3) 0.1890(3) 0.17190(12) 0.0346(10) Uani 1 1 d . . .
H22I H 0.4817 0.2518 0.1581 0.042 Uiso 1 1 calc R . .
H22J H 0.5654 0.1696 0.1745 0.042 Uiso 1 1 calc R . .
C231 C 0.3704(3) -0.0003(3) 0.07974(10) 0.0235(8) Uani 1 1 d . . .
H231 H 0.3031 0.0409 0.0772 0.028 Uiso 1 1 calc R . .
C232 C 0.3467(3) -0.0881(3) 0.10434(11) 0.0315(9) Uani 1 1 d . . .
H23A H 0.3249 -0.0654 0.1296 0.038 Uiso 1 1 calc R . .
H23B H 0.4145 -0.1268 0.1091 0.038 Uiso 1 1 calc R . .
C233 C 0.2566(4) -0.1526(3) 0.08557(12) 0.0368(10) Uani 1 1 d . . .
H23C H 0.2480 -0.2105 0.1019 0.044 Uiso 1 1 calc R . .
H23D H 0.1864 -0.1167 0.0837 0.044 Uiso 1 1 calc R . .
C234 C 0.2827(4) -0.1846(3) 0.04550(13) 0.0414(11) Uani 1 1 d . . .
H23E H 0.3487 -0.2262 0.0474 0.050 Uiso 1 1 calc R . .
H23F H 0.2210 -0.2229 0.0333 0.050 Uiso 1 1 calc R . .
C235 C 0.3024(4) -0.0967(3) 0.02106(12) 0.0360(10) Uani 1 1 d . . .
H23G H 0.2345 -0.0577 0.0178 0.043 Uiso 1 1 calc R . .
H23H H 0.3208 -0.1182 -0.0047 0.043 Uiso 1 1 calc R . .
C236 C 0.3950(3) -0.0337(3) 0.03916(11) 0.0315(9) Uani 1 1 d . . .
H23I H 0.4044 0.0237 0.0227 0.038 Uiso 1 1 calc R . .
H23J H 0.4642 -0.0710 0.0408 0.038 Uiso 1 1 calc R . .
C101 C 0.4229(14) 0.4750(6) 0.1468(4) 0.097(5) Uani 0.50 1 d PDU . .
H10A H 0.4367 0.4316 0.1255 0.117 Uiso 0.50 1 calc PR . .
H10B H 0.4050 0.4365 0.1691 0.117 Uiso 0.50 1 calc PR . .
H10C H 0.4884 0.5140 0.1538 0.117 Uiso 0.50 1 calc PR . .
C102 C 0.3415(12) 0.5319(13) 0.1365(6) 0.134(6) Uani 0.50 1 d PDU . .
H10D H 0.3729 0.5971 0.1419 0.161 Uiso 0.50 1 calc PR . .
H10E H 0.3362 0.5262 0.1080 0.161 Uiso 0.50 1 calc PR . .
C103 C 0.2426(13) 0.5428(14) 0.1435(9) 0.188(9) Uani 0.50 1 d PDU . .
H10F H 0.2091 0.5259 0.1176 0.225 Uiso 0.50 1 calc PR . .
H10G H 0.2356 0.4824 0.1585 0.225 Uiso 0.50 1 calc PR . .
C104 C 0.1643(15) 0.5850(17) 0.1548(9) 0.182(10) Uani 0.50 1 d PDU . .
H10H H 0.2015 0.6486 0.1581 0.218 Uiso 0.50 1 calc PR . .
H10I H 0.1240 0.5905 0.1292 0.218 Uiso 0.50 1 calc PR . .
C105 C 0.0871(18) 0.6068(12) 0.1728(5) 0.123(7) Uani 0.50 1 d PDU . .
H10J H 0.0295 0.5578 0.1685 0.148 Uiso 0.50 1 calc PR . .
H10K H 0.0586 0.6702 0.1640 0.148 Uiso 0.50 1 calc PR . .
H10L H 0.1107 0.6101 0.2003 0.148 Uiso 0.50 1 calc PR . .
C201 C 0.7956(13) -0.5365(8) -0.0108(4) 0.088(4) Uani 0.50 1 d PDU . .
H20A H 0.7476 -0.4831 -0.0044 0.106 Uiso 0.50 1 calc PR A 1
H20B H 0.7609 -0.5985 -0.0055 0.106 Uiso 0.50 1 calc PR A 1
H20C H 0.8084 -0.5330 -0.0382 0.106 Uiso 0.50 1 calc PR A 1
C20A C 0.8933(12) -0.5293(13) 0.0109(5) 0.073(5) Uani 0.25 1 d PDU B 1
H20D H 0.9051 -0.5943 0.0226 0.088 Uiso 0.25 1 calc PR B 1
H20E H 0.8783 -0.4855 0.0324 0.088 Uiso 0.25 1 calc PR B 1
C20B C 0.8997(10) -0.5098(13) -0.0195(6) 0.069(5) Uani 0.25 1 d PDU B 2
H20F H 0.9144 -0.5544 -0.0407 0.083 Uiso 0.25 1 calc PR B 2
H20G H 0.8877 -0.4456 -0.0318 0.083 Uiso 0.25 1 calc PR B 2
C202 C 1.0000 -0.5000 0.0000 0.116(5) Uani 1 2 d SDU . .
H1 H 0.641(4) -0.073(3) 0.0764(9) 0.047(10) Uiso 1 1 d D . .
H2 H 0.634(4) -0.112(2) 0.0955(12) 0.047(10) Uiso 1 1 d D . .
H3 H 0.670(3) 0.093(3) 0.1434(11) 0.026(7) Uiso 1 1 d . . .
H4 H 0.682(3) 0.057(3) 0.0798(11) 0.026(7) Uiso 1 1 d . . .

loop_
_atom_site_aniso_label
_atom_site_aniso_U_11
_atom_site_aniso_U_22
_atom_site_aniso_U_33
_atom_site_aniso_U_23
_atom_site_aniso_U_13
_atom_site_aniso_U_12
Ru1 0.01681(18) 0.02171(17) 0.02054(17) 0.00163(11) 0.00286(12) 0.00046(11)
Fe1 0.0228(3) 0.0295(3) 0.0293(3) 0.0067(2) 0.0062(2) -0.0018(2)
P1 0.0175(5) 0.0211(5) 0.0182(4) -0.0006(3) 0.0023(4) 0.0009(3)
P2 0.0185(5) 0.0239(5) 0.0229(5) 0.0012(4) 0.0017(4) 0.0007(4)
P3 0.0209(5) 0.0223(5) 0.0250(5) 0.0031(4) 0.0042(4) -0.0005(4)
C1 0.025(2) 0.025(2) 0.034(2) 0.0085(16) 0.0096(17) 0.0015(15)
C2 0.023(2) 0.043(2) 0.038(2) 0.0185(19) 0.0078(19) -0.0016(17)
C3 0.033(3) 0.048(3) 0.026(2) 0.0087(18) 0.0026(18) -0.0135(19)
C4 0.036(2) 0.033(2) 0.027(2) -0.0009(17) 0.0069(18) -0.0080(17)
C5 0.030(3) 0.066(4) 0.053(3) 0.011(3) 0.006(2) -0.018(2)
C6 0.039(3) 0.040(3) 0.100(5) 0.019(3) 0.019(3) -0.010(2)
C7 0.026(3) 0.120(6) 0.066(4) 0.061(4) 0.006(3) -0.006(3)
C8 0.050(4) 0.116(6) 0.077(4) -0.046(4) 0.046(3) -0.035(4)
C9 0.028(3) 0.045(3) 0.085(4) 0.027(3) 0.018(3) 0.002(2)
C11 0.049(3) 0.024(2) 0.052(3) 0.0072(19) 0.027(2) -0.0006(19)
C12 0.068(4) 0.036(3) 0.060(3) -0.012(2) 0.021(3) -0.019(2)
C13 0.129(7) 0.063(4) 0.076(4) -0.032(3) 0.050(4) -0.046(4)
C14 0.180(10) 0.042(4) 0.114(7) -0.026(4) 0.095(7) -0.029(5)
C15 0.152(8) 0.026(3) 0.136(7) 0.016(4) 0.107(7) 0.024(4)
C16 0.080(4) 0.034(3) 0.080(4) 0.021(3) 0.046(3) 0.021(3)
C21 0.034(3) 0.058(3) 0.060(3) 0.035(2) 0.004(2) 0.001(2)
C31 0.063(4) 0.077(4) 0.034(2) 0.011(2) -0.002(2) -0.035(3)
C111 0.023(2) 0.0246(19) 0.0219(18) 0.0026(14) 0.0030(16) 0.0020(14)
C112 0.032(2) 0.026(2) 0.0276(19) -0.0019(16) 0.0058(18) -0.0040(16)
C113 0.044(3) 0.026(2) 0.033(2) 0.0014(17) 0.011(2) -0.0010(17)
C114 0.047(3) 0.031(2) 0.034(2) 0.0013(17) 0.008(2) -0.0126(18)
C115 0.030(2) 0.038(2) 0.036(2) 0.0053(18) 0.0114(19) -0.0082(17)
C116 0.024(2) 0.034(2) 0.033(2) 0.0001(17) 0.0044(18) -0.0036(16)
C121 0.024(2) 0.0224(18) 0.0202(17) 0.0006(14) 0.0038(15) 0.0015(14)
C122 0.030(2) 0.024(2) 0.0202(17) -0.0005(14) 0.0041(16) 0.0013(15)
C123 0.053(3) 0.034(2) 0.024(2) -0.0032(17) 0.009(2) 0.0015(19)
C124 0.064(3) 0.035(2) 0.035(2) -0.0100(19) 0.012(2) -0.002(2)
C125 0.045(3) 0.027(2) 0.034(2) -0.0017(17) 0.010(2) 0.0023(18)
C126 0.034(2) 0.0229(19) 0.0264(19) 0.0005(15) 0.0063(18) 0.0015(15)
C131 0.021(2) 0.0258(19) 0.0213(18) 0.0016(15) 0.0011(16) 0.0016(14)
C132 0.025(2) 0.029(2) 0.0264(19) -0.0003(15) 0.0015(17) -0.0009(15)
C133 0.037(3) 0.038(2) 0.0203(19) -0.0021(16) 0.0000(18) -0.0020(17)
C134 0.031(2) 0.043(2) 0.028(2) 0.0088(18) -0.0065(18) -0.0058(18)
C135 0.020(2) 0.048(3) 0.034(2) 0.0131(19) -0.0006(18) 0.0034(17)
C136 0.018(2) 0.046(2) 0.0273(19) 0.0048(17) 0.0040(17) 0.0059(17)
C211 0.024(2) 0.029(2) 0.031(2) 0.0032(16) 0.0012(17) 0.0000(16)
C212 0.031(3) 0.038(3) 0.070(3) 0.020(2) -0.005(2) 0.0015(19)
C213 0.050(3) 0.053(3) 0.095(4) 0.043(3) -0.028(3) -0.010(2)
C214 0.059(4) 0.040(3) 0.074(4) 0.028(3) -0.004(3) -0.004(2)
C215 0.049(3) 0.033(2) 0.051(3) 0.011(2) 0.004(2) -0.010(2)
C216 0.038(3) 0.029(2) 0.042(2) 0.0076(18) -0.005(2) -0.0085(18)
C221 0.024(2) 0.029(2) 0.0277(19) -0.0035(16) 0.0027(17) -0.0010(15)
C222 0.019(2) 0.062(3) 0.041(2) -0.020(2) 0.0043(19) 0.0026(19)
C223 0.025(2) 0.057(3) 0.046(3) -0.020(2) 0.010(2) -0.0012(19)
C224 0.030(2) 0.052(3) 0.041(2) -0.015(2) 0.007(2) 0.0078(19)
C225 0.030(3) 0.060(3) 0.039(2) -0.022(2) -0.002(2) 0.005(2)
C226 0.024(2) 0.040(2) 0.040(2) -0.0139(18) 0.0032(19) 0.0034(17)
C231 0.020(2) 0.0279(19) 0.0226(18) 0.0025(15) -0.0004(16) -0.0014(14)
C232 0.029(2) 0.037(2) 0.029(2) 0.0023(17) 0.0011(18) -0.0069(17)
C233 0.036(3) 0.034(2) 0.039(2) 0.0035(18) -0.002(2) -0.0103(18)
C234 0.044(3) 0.033(2) 0.046(3) -0.0058(19) -0.003(2) -0.0072(19)
C235 0.038(3) 0.038(2) 0.031(2) -0.0039(18) -0.0033(19) 0.0010(18)
C236 0.030(2) 0.040(2) 0.0248(19) -0.0009(17) 0.0031(18) -0.0008(17)
C101 0.206(14) 0.011(4) 0.093(9) -0.003(5) 0.124(10) -0.012(6)
C102 0.110(11) 0.112(12) 0.185(18) -0.066(12) 0.036(12) -0.058(8)
C103 0.158(12) 0.091(12) 0.33(2) -0.112(14) 0.095(16) -0.047(11)
C104 0.086(13) 0.143(18) 0.32(3) -0.007(18) 0.058(15) -0.045(11)
C105 0.164(16) 0.092(11) 0.110(12) -0.042(10) -0.013(11) 0.069(12)
C201 0.140(9) 0.023(5) 0.115(11) 0.007(6) 0.094(8) 0.008(7)
C20A 0.156(12) 0.027(9) 0.047(10) 0.021(8) 0.077(9) 0.034(11)
C20B 0.153(12) 0.008(7) 0.056(11) 0.004(8) 0.076(10) 0.009(11)
C202 0.158(10) 0.034(5) 0.168(13) -0.005(6) 0.088(9) 0.003(7)

loop_
_atom_type_symbol
_atom_type_description
_atom_type_scat_dispersion_real
_atom_type_scat_dispersion_imag
_atom_type_scat_source
C C 0.0033 0.0016 'International Tables Vol C Tables 4.2.6.8 and 6.1.1.4'
H H 0.0000 0.0000 'International Tables Vol C Tables 4.2.6.8 and 6.1.1.4'
P P 0.1023 0.0942 'International Tables Vol C Tables 4.2.6.8 and 6.1.1.4'
Fe Fe 0.3463 0.8444 'International Tables Vol C Tables 4.2.6.8 and 6.1.1.4'
Ru Ru -1.2594 0.8363 'International Tables Vol C Tables 4.2.6.8 and 6.1.1.4'

loop_
_geom_angle_atom_site_label_1
_geom_angle_atom_site_label_2
_geom_angle_atom_site_label_3
_geom_angle
_geom_angle_site_symmetry_1
_geom_angle_site_symmetry_3
_geom_angle_publ_flag
P3 Ru1 P1 96.08(4) . . ?
P3 Ru1 P2 103.16(4) . . ?
P1 Ru1 P2 154.39(3) . . ?
P3 Ru1 H1 113.2(15) . . ?
P1 Ru1 H1 92.8(16) . . ?
P2 Ru1 H1 94.9(16) . . ?
P3 Ru1 H2 83.8(15) . . ?
P1 Ru1 H2 96.2(16) . . ?
P2 Ru1 H2 102.5(16) . . ?
H1 Ru1 H2 29.5(8) . . ?
P3 Ru1 H3 83.9(13) . . ?
P1 Ru1 H3 85.7(14) . . ?
P2 Ru1 H3 79.8(14) . . ?
H1 Ru1 H3 163(2) . . ?
H2 Ru1 H3 167.7(19) . . ?
P3 Ru1 H4 172.0(15) . . ?
P1 Ru1 H4 76.1(15) . . ?
P2 Ru1 H4 83.8(15) . . ?
H1 Ru1 H4 69(2) . . ?
H2 Ru1 H4 99(2) . . ?
H3 Ru1 H4 93.7(19) . . ?
C8 Fe1 C7 41.2(3) . . ?
C8 Fe1 C3 106.8(2) . . ?
C7 Fe1 C3 107.0(2) . . ?
C8 Fe1 C9 40.8(3) . . ?
C7 Fe1 C9 67.7(2) . . ?
C3 Fe1 C9 138.1(2) . . ?
C8 Fe1 C2 131.7(3) . . ?
C7 Fe1 C2 104.52(19) . . ?
C3 Fe1 C2 40.40(18) . . ?
C9 Fe1 C2 171.90(18) . . ?
C8 Fe1 C6 67.2(2) . . ?
C7 Fe1 C6 39.2(3) . . ?
C3 Fe1 C6 136.5(2) . . ?
C9 Fe1 C6 65.8(2) . . ?
C2 Fe1 C6 109.8(2) . . ?
C8 Fe1 C5 66.6(2) . . ?
C7 Fe1 C5 65.6(2) . . ?
C3 Fe1 C5 172.39(18) . . ?
C9 Fe1 C5 38.8(2) . . ?
C2 Fe1 C5 141.1(2) . . ?
C6 Fe1 C5 38.4(2) . . ?
C8 Fe1 C4 110.1(2) . . ?
C7 Fe1 C4 136.6(3) . . ?
C3 Fe1 C4 40.33(17) . . ?
C9 Fe1 C4 114.56(19) . . ?
C2 Fe1 C4 69.30(17) . . ?
C6 Fe1 C4 175.8(2) . . ?
C5 Fe1 C4 144.32(19) . . ?
C8 Fe1 C1 170.7(3) . . ?
C7 Fe1 C1 130.5(2) . . ?
C3 Fe1 C1 69.96(17) . . ?
C9 Fe1 C1 146.4(2) . . ?
C2 Fe1 C1 40.59(16) . . ?
C6 Fe1 C1 108.7(2) . . ?
C5 Fe1 C1 115.86(19) . . ?
C4 Fe1 C1 73.42(16) . . ?
C8 Fe1 P3 141.3(2) . . ?
C7 Fe1 P3 176.6(2) . . ?
C3 Fe1 P3 75.09(11) . . ?
C9 Fe1 P3 112.76(14) . . ?
C2 Fe1 P3 75.17(11) . . ?
C6 Fe1 P3 137.52(19) . . ?
C5 Fe1 P3 112.39(14) . . ?
C4 Fe1 P3 46.59(11) . . ?
C1 Fe1 P3 47.29(10) . . ?
C121 P1 C131 99.96(16) . . ?
C121 P1 C111 101.28(15) . . ?
C131 P1 C111 108.61(17) . . ?
C121 P1 Ru1 116.17(13) . . ?
C131 P1 Ru1 118.24(12) . . ?
C111 P1 Ru1 110.82(12) . . ?
C211 P2 C231 100.55(17) . . ?
C211 P2 C221 109.84(17) . . ?
C231 P2 C221 101.34(17) . . ?
C211 P2 Ru1 112.16(13) . . ?
C231 P2 Ru1 118.15(12) . . ?
C221 P2 Ru1 113.58(13) . . ?
C4 P3 C1 89.3(2) . . ?
C4 P3 Ru1 132.33(14) . . ?
C1 P3 Ru1 132.52(13) . . ?
C4 P3 Fe1 59.18(13) . . ?
C1 P3 Fe1 59.16(12) . . ?
Ru1 P3 Fe1 154.63(5) . . ?
C2 C1 C11 126.1(4) . . ?
C2 C1 P3 112.4(3) . . ?
C11 C1 P3 121.4(3) . . ?
C2 C1 Fe1 68.6(2) . . ?
C11 C1 Fe1 128.4(3) . . ?
P3 C1 Fe1 73.55(14) . . ?
C3 C2 C1 112.3(3) . . ?
C3 C2 C21 123.2(4) . . ?
C1 C2 C21 124.4(4) . . ?
C3 C2 Fe1 69.6(2) . . ?
C1 C2 Fe1 70.8(2) . . ?
C21 C2 Fe1 125.8(3) . . ?
C2 C3 C4 111.6(4) . . ?
C2 C3 C31 125.4(4) . . ?
C4 C3 C31 123.0(4) . . ?
C2 C3 Fe1 70.0(2) . . ?
C4 C3 Fe1 70.9(2) . . ?
C31 C3 Fe1 126.9(3) . . ?
C3 C4 P3 114.2(3) . . ?
C3 C4 Fe1 68.8(2) . . ?
P3 C4 Fe1 74.22(15) . . ?
C3 C4 H41 122.9 . . ?
P3 C4 H41 122.9 . . ?
Fe1 C4 H41 125.7 . . ?
C6 C5 C9 110.5(5) . . ?
C6 C5 Fe1 70.8(3) . . ?
C9 C5 Fe1 70.3(3) . . ?
C6 C5 H51 124.8 . . ?
C9 C5 H51 124.8 . . ?
Fe1 C5 H51 125.7 . . ?
C5 C6 C7 108.9(5) . . ?
C5 C6 Fe1 70.8(3) . . ?
C7 C6 Fe1 69.6(3) . . ?
C5 C6 H61 125.5 . . ?
C7 C6 H61 125.5 . . ?
Fe1 C6 H61 125.6 . . ?
C6 C7 C8 107.6(5) . . ?
C6 C7 Fe1 71.2(3) . . ?
C8 C7 Fe1 69.4(3) . . ?
C6 C7 H71 126.2 . . ?
C8 C7 H71 126.2 . . ?
Fe1 C7 H71 124.8 . . ?
C9 C8 C7 105.6(5) . . ?
C9 C8 Fe1 70.2(3) . . ?
C7 C8 Fe1 69.4(3) . . ?
C9 C8 H81 127.2 . . ?
C7 C8 H81 127.2 . . ?
Fe1 C8 H81 124.8 . . ?
C5 C9 C8 107.4(5) . . ?
C5 C9 Fe1 70.9(3) . . ?
C8 C9 Fe1 69.0(3) . . ?
C5 C9 H91 126.3 . . ?
C8 C9 H91 126.3 . . ?
Fe1 C9 H91 125.4 . . ?
C12 C11 C16 118.1(5) . . ?
C12 C11 C1 120.9(4) . . ?
C16 C11 C1 120.7(5) . . ?
C13 C12 C11 121.2(6) . . ?
C13 C12 H12 119.4 . . ?
C11 C12 H12 119.4 . . ?
C14 C13 C12 120.5(8) . . ?
C14 C13 H13 119.8 . . ?
C12 C13 H13 119.8 . . ?
C15 C14 C13 119.2(7) . . ?
C15 C14 H14 120.4 . . ?
C13 C14 H14 120.4 . . ?
C14 C15 C16 122.0(7) . . ?
C14 C15 H15 119.0 . . ?
C16 C15 H15 119.0 . . ?
C11 C16 C15 119.0(7) . . ?
C11 C16 H16 120.5 . . ?
C15 C16 H16 120.5 . . ?
C2 C21 H21A 109.5 . . ?
C2 C21 H21B 109.5 . . ?
H21A C21 H21B 109.5 . . ?
C2 C21 H21C 109.5 . . ?
H21A C21 H21C 109.5 . . ?
H21B C21 H21C 109.5 . . ?
C3 C31 H31A 109.5 . . ?
C3 C31 H31B 109.5 . . ?
H31A C31 H31B 109.5 . . ?
C3 C31 H31C 109.5 . . ?
H31A C31 H31C 109.5 . . ?
H31B C31 H31C 109.5 . . ?
C116 C111 C112 108.7(3) . . ?
C116 C111 P1 118.1(3) . . ?
C112 C111 P1 115.0(2) . . ?
C116 C111 H111 104.5 . . ?
C112 C111 H111 104.5 . . ?
P1 C111 H111 104.5 . . ?
C113 C112 C111 111.1(3) . . ?
C113 C112 H11A 109.4 . . ?
C111 C112 H11A 109.4 . . ?
C113 C112 H11B 109.4 . . ?
C111 C112 H11B 109.4 . . ?
H11A C112 H11B 108.0 . . ?
C114 C113 C112 110.5(3) . . ?
C114 C113 H11C 109.5 . . ?
C112 C113 H11C 109.5 . . ?
C114 C113 H11D 109.5 . . ?
C112 C113 H11D 109.5 . . ?
H11C C113 H11D 108.1 . . ?
C115 C114 C113 110.3(3) . . ?
C115 C114 H11E 109.6 . . ?
C113 C114 H11E 109.6 . . ?
C115 C114 H11F 109.6 . . ?
C113 C114 H11F 109.6 . . ?
H11E C114 H11F 108.1 . . ?
C114 C115 C116 111.7(3) . . ?
C114 C115 H11G 109.3 . . ?
C116 C115 H11G 109.3 . . ?
C114 C115 H11H 109.3 . . ?
C116 C115 H11H 109.3 . . ?
H11G C115 H11H 107.9 . . ?
C111 C116 C115 110.7(3) . . ?
C111 C116 H11I 109.5 . . ?
C115 C116 H11I 109.5 . . ?
C111 C116 H11J 109.5 . . ?
C115 C116 H11J 109.5 . . ?
H11I C116 H11J 108.1 . . ?
C122 C121 C126 109.9(3) . . ?
C122 C121 P1 113.3(2) . . ?
C126 C121 P1 111.6(2) . . ?
C122 C121 H121 107.2 . . ?
C126 C121 H121 107.2 . . ?
P1 C121 H121 107.2 . . ?
C121 C122 C123 111.1(3) . . ?
C121 C122 H12A 109.4 . . ?
C123 C122 H12A 109.4 . . ?
C121 C122 H12B 109.4 . . ?
C123 C122 H12B 109.4 . . ?
H12A C122 H12B 108.0 . . ?
C124 C123 C122 111.1(3) . . ?
C124 C123 H12C 109.4 . . ?
C122 C123 H12C 109.4 . . ?
C124 C123 H12D 109.4 . . ?
C122 C123 H12D 109.4 . . ?
H12C C123 H12D 108.0 . . ?
C125 C124 C123 111.0(4) . . ?
C125 C124 H12E 109.4 . . ?
C123 C124 H12E 109.4 . . ?
C125 C124 H12F 109.4 . . ?
C123 C124 H12F 109.4 . . ?
H12E C124 H12F 108.0 . . ?
C124 C125 C126 111.1(3) . . ?
C124 C125 H12G 109.4 . . ?
C126 C125 H12G 109.4 . . ?
C124 C125 H12H 109.4 . . ?
C126 C125 H12H 109.4 . . ?
H12G C125 H12H 108.0 . . ?
C125 C126 C121 110.8(3) . . ?
C125 C126 H12I 109.5 . . ?
C121 C126 H12I 109.5 . . ?
C125 C126 H12J 109.5 . . ?
C121 C126 H12J 109.5 . . ?
H12I C126 H12J 108.1 . . ?
C132 C131 C136 109.1(3) . . ?
C132 C131 P1 112.4(3) . . ?
C136 C131 P1 118.7(2) . . ?
C132 C131 H131 105.1 . . ?
C136 C131 H131 105.1 . . ?
P1 C131 H131 105.1 . . ?
C133 C132 C131 111.1(3) . . ?
C133 C132 H13A 109.4 . . ?
C131 C132 H13A 109.4 . . ?
C133 C132 H13B 109.4 . . ?
C131 C132 H13B 109.4 . . ?
H13A C132 H13B 108.0 . . ?
C134 C133 C132 110.6(3) . . ?
C134 C133 H13C 109.5 . . ?
C132 C133 H13C 109.5 . . ?
C134 C133 H13D 109.5 . . ?
C132 C133 H13D 109.5 . . ?
H13C C133 H13D 108.1 . . ?
C133 C134 C135 110.2(3) . . ?
C133 C134 H13E 109.6 . . ?
C135 C134 H13E 109.6 . . ?
C133 C134 H13F 109.6 . . ?
C135 C134 H13F 109.6 . . ?
H13E C134 H13F 108.1 . . ?
C134 C135 C136 111.9(3) . . ?
C134 C135 H13G 109.2 . . ?
C136 C135 H13G 109.2 . . ?
C134 C135 H13H 109.2 . . ?
C136 C135 H13H 109.2 . . ?
H13G C135 H13H 107.9 . . ?
C135 C136 C131 110.0(3) . . ?
C135 C136 H13I 109.7 . . ?
C131 C136 H13I 109.7 . . ?
C135 C136 H13J 109.7 . . ?
C131 C136 H13J 109.7 . . ?
H13I C136 H13J 108.2 . . ?
C212 C211 C216 109.0(3) . . ?
C212 C211 P2 119.3(3) . . ?
C216 C211 P2 114.1(3) . . ?
C212 C211 H211 104.2 . . ?
C216 C211 H211 104.2 . . ?
P2 C211 H211 104.2 . . ?
C211 C212 C213 109.7(4) . . ?
C211 C212 H21D 109.7 . . ?
C213 C212 H21D 109.7 . . ?
C211 C212 H21E 109.7 . . ?
C213 C212 H21E 109.7 . . ?
H21D C212 H21E 108.2 . . ?
C214 C213 C212 110.8(5) . . ?
C214 C213 H21F 109.5 . . ?
C212 C213 H21F 109.5 . . ?
C214 C213 H21G 109.5 . . ?
C212 C213 H21G 109.5 . . ?
H21F C213 H21G 108.1 . . ?
C215 C214 C213 110.5(4) . . ?
C215 C214 H21H 109.6 . . ?
C213 C214 H21H 109.6 . . ?
C215 C214 H21I 109.5 . . ?
C213 C214 H21I 109.6 . . ?
H21H C214 H21I 108.1 . . ?
C214 C215 C216 111.5(4) . . ?
C214 C215 H21J 109.3 . . ?
C216 C215 H21J 109.3 . . ?
C214 C215 H21K 109.3 . . ?
C216 C215 H21K 109.3 . . ?
H21J C215 H21K 108.0 . . ?
C215 C216 C211 111.1(4) . . ?
C215 C216 H21L 109.4 . . ?
C211 C216 H21L 109.4 . . ?
C215 C216 H21M 109.4 . . ?
C211 C216 H21M 109.4 . . ?
H21L C216 H21M 108.0 . . ?
C226 C221 C222 108.8(3) . . ?
C226 C221 P2 113.9(3) . . ?
C222 C221 P2 118.3(3) . . ?
C226 C221 H221 104.8 . . ?
C222 C221 H221 104.8 . . ?
P2 C221 H221 104.8 . . ?
C223 C222 C221 111.1(4) . . ?
C223 C222 H22A 109.4 . . ?
C221 C222 H22A 109.4 . . ?
C223 C222 H22B 109.4 . . ?
C221 C222 H22B 109.4 . . ?
H22A C222 H22B 108.0 . . ?
C224 C223 C222 111.6(4) . . ?
C224 C223 H22C 109.3 . . ?
C222 C223 H22C 109.3 . . ?
C224 C223 H22D 109.3 . . ?
C222 C223 H22D 109.3 . . ?
H22C C223 H22D 108.0 . . ?
C223 C224 C225 110.4(4) . . ?
C223 C224 H22E 109.6 . . ?
C225 C224 H22E 109.6 . . ?
C223 C224 H22F 109.6 . . ?
C225 C224 H22F 109.6 . . ?
H22E C224 H22F 108.1 . . ?
C224 C225 C226 111.3(4) . . ?
C224 C225 H22G 109.4 . . ?
C226 C225 H22G 109.4 . . ?
C224 C225 H22H 109.4 . . ?
C226 C225 H22H 109.4 . . ?
H22G C225 H22H 108.0 . . ?
C221 C226 C225 110.7(3) . . ?
C221 C226 H22I 109.5 . . ?
C225 C226 H22I 109.5 . . ?
C221 C226 H22J 109.5 . . ?
C225 C226 H22J 109.5 . . ?
H22I C226 H22J 108.1 . . ?
C232 C231 C236 109.9(3) . . ?
C232 C231 P2 110.1(3) . . ?
C236 C231 P2 112.7(3) . . ?
C232 C231 H231 108.0 . . ?
C236 C231 H231 108.0 . . ?
P2 C231 H231 108.0 . . ?
C231 C232 C233 112.7(3) . . ?
C231 C232 H23A 109.0 . . ?
C233 C232 H23A 109.0 . . ?
C231 C232 H23B 109.0 . . ?
C233 C232 H23B 109.0 . . ?
H23A C232 H23B 107.8 . . ?
C234 C233 C232 111.3(3) . . ?
C234 C233 H23C 109.4 . . ?
C232 C233 H23C 109.4 . . ?
C234 C233 H23D 109.4 . . ?
C232 C233 H23D 109.4 . . ?
H23C C233 H23D 108.0 . . ?
C235 C234 C233 109.8(3) . . ?
C235 C234 H23E 109.7 . . ?
C233 C234 H23E 109.7 . . ?
C235 C234 H23F 109.7 . . ?
C233 C234 H23F 109.7 . . ?
H23E C234 H23F 108.2 . . ?
C234 C235 C236 111.8(3) . . ?
C234 C235 H23G 109.3 . . ?
C236 C235 H23G 109.3 . . ?
C234 C235 H23H 109.3 . . ?
C236 C235 H23H 109.3 . . ?
H23G C235 H23H 107.9 . . ?
C235 C236 C231 110.8(3) . . ?
C235 C236 H23I 109.5 . . ?
C231 C236 H23I 109.5 . . ?
C235 C236 H23J 109.5 . . ?
C231 C236 H23J 109.5 . . ?
H23I C236 H23J 108.1 . . ?
C102 C101 H10A 109.5 . . ?
C102 C101 H10B 109.5 . . ?
H10A C101 H10B 109.5 . . ?
C102 C101 H10C 109.5 . . ?
H10A C101 H10C 109.5 . . ?
H10B C101 H10C 109.5 . . ?
C103 C102 C101 138(2) . . ?
C103 C102 H10D 102.6 . . ?
C101 C102 H10D 102.6 . . ?
C103 C102 H10E 102.6 . . ?
C101 C102 H10E 102.6 . . ?
H10D C102 H10E 104.9 . . ?
C104 C103 C102 156(2) . . ?
C104 C103 H10F 97.4 . . ?
C102 C103 H10F 97.4 . . ?
C104 C103 H10G 97.4 . . ?
C102 C103 H10G 97.4 . . ?
H10F C103 H10G 103.6 . . ?
C105 C104 C103 163(3) . . ?
C105 C104 H10H 95.3 . . ?
C103 C104 H10H 95.3 . . ?
C105 C104 H10I 95.3 . . ?
C103 C104 H10I 95.3 . . ?
H10H C104 H10I 103.3 . . ?
C104 C105 H10J 109.5 . . ?
C104 C105 H10K 109.5 . . ?
H10J C105 H10K 109.5 . . ?
C104 C105 H10L 109.5 . . ?
H10J C105 H10L 109.5 . . ?
H10K C105 H10L 109.5 . . ?
C20A C201 C20B 47.2(11) . . ?
C20B C201 H20A 115.6 . . ?
C20B C201 H20B 134.1 . . ?
C20B C201 H20C 63.4 . . ?
C201 C20A C202 130.1(14) . . ?
C201 C20A H20D 104.8 . . ?
C202 C20A H20D 104.8 . . ?
C201 C20A H20E 104.8 . . ?
C202 C20A H20E 104.8 . . ?
H20D C20A H20E 105.8 . . ?
C202 C20B C201 136.7(16) . . ?
C202 C20B H20F 103.0 . . ?
C201 C20B H20F 103.0 . . ?
C202 C20B H20G 103.0 . . ?
C201 C20B H20G 103.0 . . ?
H20F C20B H20G 105.1 . . ?
C20B C202 C20B 180.0(15) . 3_745 ?
C20B C202 C20A 134.0(11) . 3_745 ?
C20B C202 C20A 46.0(11) 3_745 3_745 ?
C20B C202 C20A 46.0(11) . . ?
C20B C202 C20A 134.0(11) 3_745 . ?
C20A C202 C20A 180.0(18) 3_745 . ?

loop_
_geom_bond_atom_site_label_1
_geom_bond_atom_site_label_2
_geom_bond_distance
_geom_bond_site_symmetry_2
_geom_bond_publ_flag
Ru1 P3 2.2797(10) . ?
Ru1 P1 2.3271(10) . ?
Ru1 P2 2.3281(10) . ?
Ru1 H1 1.70(3) . ?
Ru1 H2 1.71(3) . ?
Ru1 H3 1.60(4) . ?
Ru1 H4 1.54(4) . ?
Fe1 C8 2.031(5) . ?
Fe1 C7 2.032(5) . ?
Fe1 C3 2.040(4) . ?
Fe1 C9 2.046(5) . ?
Fe1 C2 2.046(4) . ?
Fe1 C6 2.052(5) . ?
Fe1 C5 2.053(5) . ?
Fe1 C4 2.068(4) . ?
Fe1 C1 2.074(4) . ?
Fe1 P3 2.3168(10) . ?
P1 C121 1.855(3) . ?
P1 C131 1.872(4) . ?
P1 C111 1.875(4) . ?
P2 C211 1.862(4) . ?
P2 C231 1.866(4) . ?
P2 C221 1.871(4) . ?
P3 C4 1.749(4) . ?
P3 C1 1.775(4) . ?
C1 C2 1.429(6) . ?
C1 C11 1.483(6) . ?
C2 C3 1.411(6) . ?
C2 C21 1.504(6) . ?
C3 C4 1.416(6) . ?
C3 C31 1.503(6) . ?
C4 H41 0.9500 . ?
C5 C6 1.350(8) . ?
C5 C9 1.360(7) . ?
C5 H51 0.9500 . ?
C6 C7 1.371(9) . ?
C6 H61 0.9500 . ?
C7 C8 1.429(10) . ?
C7 H71 0.9500 . ?
C8 C9 1.421(9) . ?
C8 H81 0.9500 . ?
C9 H91 0.9500 . ?
C11 C12 1.392(7) . ?
C11 C16 1.396(7) . ?
C12 C13 1.386(8) . ?
C12 H12 0.9500 . ?
C13 C14 1.377(13) . ?
C13 H13 0.9500 . ?
C14 C15 1.348(13) . ?
C14 H14 0.9500 . ?
C15 C16 1.412(10) . ?
C15 H15 0.9500 . ?
C16 H16 0.9500 . ?
C21 H21A 0.9800 . ?
C21 H21B 0.9800 . ?
C21 H21C 0.9800 . ?
C31 H31A 0.9800 . ?
C31 H31B 0.9800 . ?
C31 H31C 0.9800 . ?
C111 C116 1.518(5) . ?
C111 C112 1.533(5) . ?
C111 H111 1.0000 . ?
C112 C113 1.529(5) . ?
C112 H11A 0.9900 . ?
C112 H11B 0.9900 . ?
C113 C114 1.525(6) . ?
C113 H11C 0.9900 . ?
C113 H11D 0.9900 . ?
C114 C115 1.513(6) . ?
C114 H11E 0.9900 . ?
C114 H11F 0.9900 . ?
C115 C116 1.533(5) . ?
C115 H11G 0.9900 . ?
C115 H11H 0.9900 . ?
C116 H11I 0.9900 . ?
C116 H11J 0.9900 . ?
C121 C122 1.527(5) . ?
C121 C126 1.532(5) . ?
C121 H121 1.0000 . ?
C122 C123 1.532(5) . ?
C122 H12A 0.9900 . ?
C122 H12B 0.9900 . ?
C123 C124 1.523(6) . ?
C123 H12C 0.9900 . ?
C123 H12D 0.9900 . ?
C124 C125 1.519(6) . ?
C124 H12E 0.9900 . ?
C124 H12F 0.9900 . ?
C125 C126 1.523(5) . ?
C125 H12G 0.9900 . ?
C125 H12H 0.9900 . ?
C126 H12I 0.9900 . ?
C126 H12J 0.9900 . ?
C131 C132 1.525(5) . ?
C131 C136 1.542(5) . ?
C131 H131 1.0000 . ?
C132 C133 1.520(5) . ?
C132 H13A 0.9900 . ?
C132 H13B 0.9900 . ?
C133 C134 1.514(6) . ?
C133 H13C 0.9900 . ?
C133 H13D 0.9900 . ?
C134 C135 1.520(6) . ?
C134 H13E 0.9900 . ?
C134 H13F 0.9900 . ?
C135 C136 1.530(5) . ?
C135 H13G 0.9900 . ?
C135 H13H 0.9900 . ?
C136 H13I 0.9900 . ?
C136 H13J 0.9900 . ?
C211 C212 1.527(6) . ?
C211 C216 1.535(5) . ?
C211 H211 1.0000 . ?
C212 C213 1.538(7) . ?
C212 H21D 0.9900 . ?
C212 H21E 0.9900 . ?
C213 C214 1.532(8) . ?
C213 H21F 0.9900 . ?
C213 H21G 0.9900 . ?
C214 C215 1.516(7) . ?
C214 H21H 0.9900 . ?
C214 H21I 0.9900 . ?
C215 C216 1.522(6) . ?
C215 H21J 0.9900 . ?
C215 H21K 0.9900 . ?
C216 H21L 0.9900 . ?
C216 H21M 0.9900 . ?
C221 C226 1.521(5) . ?
C221 C222 1.529(6) . ?
C221 H221 1.0000 . ?
C222 C223 1.529(6) . ?
C222 H22A 0.9900 . ?
C222 H22B 0.9900 . ?
C223 C224 1.505(6) . ?
C223 H22C 0.9900 . ?
C223 H22D 0.9900 . ?
C224 C225 1.529(6) . ?
C224 H22E 0.9900 . ?
C224 H22F 0.9900 . ?
C225 C226 1.532(6) . ?
C225 H22G 0.9900 . ?
C225 H22H 0.9900 . ?
C226 H22I 0.9900 . ?
C226 H22J 0.9900 . ?
C231 C232 1.524(5) . ?
C231 C236 1.540(5) . ?
C231 H231 1.0000 . ?
C232 C233 1.525(6) . ?
C232 H23A 0.9900 . ?
C232 H23B 0.9900 . ?
C233 C234 1.523(6) . ?
C233 H23C 0.9900 . ?
C233 H23D 0.9900 . ?
C234 C235 1.512(6) . ?
C234 H23E 0.9900 . ?
C234 H23F 0.9900 . ?
C235 C236 1.525(6) . ?
C235 H23G 0.9900 . ?
C235 H23H 0.9900 . ?
C236 H23I 0.9900 . ?
C236 H23J 0.9900 . ?
C101 C102 1.297(14) . ?
C101 H10A 0.9800 . ?
C101 H10B 0.9800 . ?
C101 H10C 0.9800 . ?
C102 C103 1.266(12) . ?
C102 H10D 0.9900 . ?
C102 H10E 0.9900 . ?
C103 C104 1.215(12) . ?
C103 H10F 0.9900 . ?
C103 H10G 0.9900 . ?
C104 C105 1.213(13) . ?
C104 H10H 0.9900 . ?
C104 H10I 0.9900 . ?
C105 H10J 0.9800 . ?
C105 H10K 0.9800 . ?
C105 H10L 0.9800 . ?
C201 C20A 1.368(15) . ?
C201 C20B 1.385(14) . ?
C201 H20A 0.9800 . ?
C201 H20B 0.9800 . ?
C201 H20C 0.9800 . ?
C20A C202 1.449(14) . ?
C20A H20D 0.9900 . ?
C20A H20E 0.9900 . ?
C20B C202 1.362(14) . ?
C20B H20F 0.9900 . ?
C20B H20G 0.9900 . ?
C202 C20B 1.362(14) 3_745 ?
C202 C20A 1.449(14) 3_745 ?
